data_7052469
loop_
_publ_author_name
'Eastmond, Geoffrey C.'
'Paprotny, Jerzy'
'Steiner, Alexander'
'Swanson, Linda'

_publ_section_title
;
 Synthesis of cyanodibenzo[1,4]dioxines and their derivatives by
 cyano-activated fluoro displacement reactions
;
_journal_issue 3
_journal_name_full 'New Journal of Chemistry'
_journal_page_first 379
_journal_paper_doi 10.1039/b008508l
_journal_volume 25
_journal_year 2001
_chemical_formula_sum 'C13 H7 N O2'
_chemical_formula_weight 209.20
_chemical_name_systematic
;
  ?
;
_space_group_IT_number 15
_symmetry_cell_setting monoclinic
_symmetry_space_group_name_Hall '-C 2yc'
_symmetry_space_group_name_H-M 'C 1 2/c 1'
_atom_sites_solution_hydrogens geom
_atom_sites_solution_primary direct
_atom_sites_solution_secondary difmap
_audit_creation_method SHELXL-97
_cell_angle_alpha 90.00
_cell_angle_beta 106.80(3)
_cell_angle_gamma 90.00
_cell_formula_units_Z 16
_cell_length_a 27.732(6)
_cell_length_b 7.833(2)
_cell_length_c 19.416(4)
_cell_measurement_temperature 293(2)
_cell_volume 4037.6(17)
_computing_structure_refinement 'SHELXL-97 (Sheldrick, 1997)'
_computing_structure_solution 'SHELXS-97 (Sheldrick, 1990)'
_diffrn_ambient_temperature 293(2)
_diffrn_measured_fraction_theta_full 0.446
_diffrn_measured_fraction_theta_max 0.446
_diffrn_radiation_monochromator graphite
_diffrn_radiation_source 'fine-focus sealed tube'
_diffrn_radiation_type MoK\a
_diffrn_radiation_wavelength 0.71073
_diffrn_reflns_av_R_equivalents 0.1355
_diffrn_reflns_av_sigmaI/netI 0.1341
_diffrn_reflns_limit_h_max 29
_diffrn_reflns_limit_h_min -29
_diffrn_reflns_limit_k_max 8
_diffrn_reflns_limit_k_min -7
_diffrn_reflns_limit_l_max 20
_diffrn_reflns_limit_l_min -20
_diffrn_reflns_number 10366
_diffrn_reflns_theta_full 22.46
_diffrn_reflns_theta_max 22.46
_diffrn_reflns_theta_min 2.19
_exptl_absorpt_coefficient_mu 0.094
_exptl_crystal_density_diffrn 1.377
_exptl_crystal_density_method 'not measured'
_exptl_crystal_F_000 1728
_exptl_crystal_size_max 0.15
_exptl_crystal_size_mid 0.10
_exptl_crystal_size_min 0.10
_refine_diff_density_max 0.129
_refine_diff_density_min -0.201
_refine_diff_density_rms 0.040
_refine_ls_extinction_method none
_refine_ls_goodness_of_fit_ref 0.661
_refine_ls_hydrogen_treatment mixed
_refine_ls_matrix_type full
_refine_ls_number_parameters 289
_refine_ls_number_reflns 2555
_refine_ls_number_restraints 216
_refine_ls_restrained_S_all 0.636
_refine_ls_R_factor_all 0.1394
_refine_ls_R_factor_gt 0.0464
_refine_ls_shift/su_max 0.000
_refine_ls_shift/su_mean 0.000
_refine_ls_structure_factor_coef Fsqd
_refine_ls_weighting_details 'w=1/[\s^2^(Fo^2^)+(0.0415P)^2^+0.0000P] where P=(Fo^2^+2Fc^2^)/3'
_refine_ls_weighting_scheme calc
_refine_ls_wR_factor_gt 0.0927
_refine_ls_wR_factor_ref 0.1124
_reflns_number_gt 817
_reflns_number_total 2555
_reflns_threshold_expression >2sigma(I)
_cod_data_source_file b008508l.txt
_cod_data_source_block geo7
_cod_depositor_comments
;
The following automatic conversions were performed:

'_refine_ls_weighting_scheme' value 'calc
w=1/[\s^2^(Fo^2^)+(0.0415P)^2^+0.0000P] where P=(Fo^2^+2Fc^2^)/3' was
changed to 'calc'. New tag '_refine_ls_weighting_details' was
created. The value of the new tag was set to
'w=1/[\s^2^(Fo^2^)+(0.0415P)^2^+0.0000P] where P=(Fo^2^+2Fc^2^)/3'.

Automatic conversion script
Id: cif_fix_values 3143 2015-03-26 13:38:13Z robertas 
;
_cod_original_cell_volume 4037.6(16)
_cod_original_sg_symbol_H-M C2/c
_cod_database_code 7052469

loop_
_symmetry_equiv_pos_as_xyz
'x, y, z'
'-x, y, -z+1/2'
'x+1/2, y+1/2, z'
'-x+1/2, y+1/2, -z+1/2'
'-x, -y, -z'
'x, -y, z-1/2'
'-x+1/2, -y+1/2, -z'
'x+1/2, -y+1/2, z-1/2'

loop_
_atom_site_label
_atom_site_type_symbol
_atom_site_fract_x
_atom_site_fract_y
_atom_site_fract_z
_atom_site_U_iso_or_equiv
_atom_site_adp_type
_atom_site_occupancy
_atom_site_calc_flag
_atom_site_refinement_flags
_atom_site_disorder_assembly
_atom_site_disorder_group
O1 O 0.05491(10) 0.8974(5) 0.08429(17) 0.0889(11) Uani 1 d U . .
O2 O 0.16069(9) 0.8776(4) 0.14575(15) 0.0710(9) Uani 1 d U . .
N1 N 0.26227(15) 0.7084(7) 0.0994(2) 0.1164(18) Uani 1 d U . .
C1 C 0.2202(2) 0.7184(7) 0.0746(3) 0.0840(16) Uani 1 d U . .
C2 C 0.16572(16) 0.7314(6) 0.0418(2) 0.0663(13) Uani 1 d U . .
C3 C 0.14421(18) 0.6609(7) -0.0259(2) 0.0793(15) Uani 1 d U . .
H3 H 0.1640 0.6076 -0.0508 0.095 Uiso 1 calc R . .
C4 C 0.0925(2) 0.6721(7) -0.0552(3) 0.0884(16) Uani 1 d U . .
H4 H 0.0772 0.6269 -0.1005 0.106 Uiso 1 calc R . .
C5 C 0.06372(17) 0.7500(7) -0.0172(3) 0.0837(17) Uani 1 d U . .
H5 H 0.0290 0.7552 -0.0371 0.100 Uiso 1 calc R . .
C6 C 0.08507(15) 0.8196(6) 0.0488(2) 0.0674(13) Uani 1 d U . .
C7 C 0.13744(15) 0.8107(6) 0.0797(2) 0.0603(13) Uani 1 d U . .
C8 C 0.07819(16) 0.9630(7) 0.1517(3) 0.0715(14) Uani 1 d U . .
C9 C 0.04884(17) 1.0379(7) 0.1873(3) 0.0827(16) Uani 1 d U . .
H9 H 0.0141 1.0426 0.1667 0.099 Uiso 1 calc R . .
C10 C 0.07016(17) 1.1077(7) 0.2543(3) 0.0913(17) Uani 1 d U . .
H10 H 0.0499 1.1592 0.2791 0.110 Uiso 1 calc R . .
C11 C 0.12217(18) 1.1007(7) 0.2847(2) 0.0840(15) Uani 1 d U . .
H11 H 0.1369 1.1479 0.3299 0.101 Uiso 1 calc R . .
C12 C 0.15162(16) 1.0238(6) 0.2478(2) 0.0653(13) Uani 1 d U . .
H12 H 0.1863 1.0175 0.2681 0.078 Uiso 1 calc R . .
C13 C 0.12990(15) 0.9570(6) 0.1814(2) 0.0618(13) Uani 1 d U . .
O1' O 0.19509(11) 0.3396(5) 0.1502(2) 0.0995(12) Uani 1 d U . .
O2' O 0.08940(10) 0.3814(4) 0.09883(16) 0.0790(10) Uani 1 d U . .
N1' N -0.00452(16) 0.5677(7) 0.1604(2) 0.130(2) Uani 1 d U . .
C1' C 0.0373(2) 0.5486(7) 0.1795(3) 0.0886(16) Uani 1 d U . .
C2' C 0.09251(17) 0.5276(6) 0.2058(3) 0.0716(15) Uani 1 d U . .
C3' C 0.11740(18) 0.5903(7) 0.2737(2) 0.0833(15) Uani 1 d U . .
H3' H 0.0997 0.6447 0.3014 0.100 Uiso 1 calc R . .
C4' C 0.1687(2) 0.5702(8) 0.2990(3) 0.1003(18) Uani 1 d U . .
H4' H 0.1863 0.6114 0.3443 0.120 Uiso 1 calc R . .
C5' C 0.19407(19) 0.4882(8) 0.2566(3) 0.098(2) Uani 1 d U . .
H5' H 0.2289 0.4760 0.2737 0.117 Uiso 1 calc R . .
C6' C 0.16903(18) 0.4246(7) 0.1901(3) 0.0812(16) Uani 1 d U . .
C7' C 0.11650(17) 0.4442(7) 0.1640(3) 0.0698(14) Uani 1 d U . .
C8' C 0.1681(2) 0.2833(7) 0.0829(3) 0.0815(16) Uani 1 d U . .
C9' C 0.1933(2) 0.2037(8) 0.0413(3) 0.0968(19) Uani 1 d U . .
H9' H 0.2279 0.1882 0.0584 0.116 Uiso 1 calc R . .
C10' C 0.1673(3) 0.1463(8) -0.0260(4) 0.1057(19) Uani 1 d U . .
H10' H 0.1846 0.0943 -0.0548 0.127 Uiso 1 calc R . .
C11' C 0.1153(2) 0.1653(8) -0.0515(3) 0.0991(17) Uani 1 d U . .
H11' H 0.0976 0.1251 -0.0968 0.119 Uiso 1 calc R . .
C12' C 0.09053(19) 0.2452(7) -0.0081(3) 0.0830(16) Uani 1 d U . .
H12' H 0.0558 0.2601 -0.0246 0.100 Uiso 1 calc R . .
C13' C 0.11639(19) 0.3022(7) 0.0584(3) 0.0721(14) Uani 1 d U . .

loop_
_atom_site_aniso_label
_atom_site_aniso_U_11
_atom_site_aniso_U_22
_atom_site_aniso_U_33
_atom_site_aniso_U_23
_atom_site_aniso_U_13
_atom_site_aniso_U_12
O1 0.0477(17) 0.131(4) 0.085(2) -0.008(2) 0.0143(17) -0.0017(19)
O2 0.0499(16) 0.090(3) 0.071(2) -0.0074(19) 0.0141(15) -0.0002(17)
N1 0.071(3) 0.152(5) 0.124(4) -0.015(3) 0.025(2) 0.005(3)
C1 0.082(4) 0.087(5) 0.084(3) -0.004(3) 0.024(3) -0.008(3)
C2 0.060(3) 0.068(4) 0.068(3) 0.004(3) 0.015(3) -0.009(2)
C3 0.084(3) 0.073(4) 0.079(3) -0.002(3) 0.022(3) -0.013(3)
C4 0.095(4) 0.086(5) 0.078(4) 0.002(3) 0.015(3) -0.032(3)
C5 0.065(3) 0.100(5) 0.078(4) 0.007(3) 0.009(3) -0.020(3)
C6 0.055(3) 0.078(4) 0.064(3) 0.009(3) 0.009(2) -0.007(3)
C7 0.059(3) 0.065(4) 0.055(3) 0.007(3) 0.014(2) -0.007(2)
C8 0.051(3) 0.090(4) 0.074(3) 0.008(3) 0.019(3) -0.002(3)
C9 0.058(3) 0.099(5) 0.096(4) -0.002(3) 0.030(3) -0.002(3)
C10 0.069(3) 0.102(5) 0.116(4) -0.005(4) 0.048(3) -0.003(3)
C11 0.095(4) 0.085(5) 0.080(3) -0.005(3) 0.038(3) -0.015(3)
C12 0.063(3) 0.065(4) 0.071(3) -0.002(3) 0.023(3) -0.010(2)
C13 0.055(3) 0.064(4) 0.069(3) 0.006(3) 0.023(2) -0.003(2)
O1' 0.060(2) 0.136(4) 0.103(3) 0.020(3) 0.022(2) 0.008(2)
O2' 0.0608(18) 0.098(3) 0.074(2) -0.007(2) 0.0128(17) -0.0057(19)
N1' 0.073(3) 0.173(6) 0.128(4) -0.025(4) 0.006(3) -0.002(3)
C1' 0.092(4) 0.081(5) 0.090(4) -0.012(3) 0.022(3) -0.014(3)
C2' 0.061(3) 0.070(4) 0.072(3) 0.006(3) 0.001(3) -0.011(3)
C3' 0.078(3) 0.079(4) 0.082(3) -0.003(3) 0.005(3) -0.012(3)
C4' 0.084(4) 0.109(5) 0.088(4) 0.009(4) -0.005(3) -0.020(3)
C5' 0.058(3) 0.122(6) 0.097(4) 0.023(4) -0.005(3) -0.019(3)
C6' 0.063(3) 0.090(5) 0.088(4) 0.025(3) 0.017(3) -0.009(3)
C7' 0.061(3) 0.069(4) 0.077(4) 0.013(3) 0.016(3) -0.003(3)
C8' 0.075(4) 0.089(5) 0.082(4) 0.020(3) 0.026(3) 0.001(3)
C9' 0.087(4) 0.105(5) 0.110(5) 0.024(4) 0.048(4) 0.013(3)
C10' 0.132(5) 0.080(5) 0.127(5) 0.026(4) 0.071(4) 0.011(4)
C11' 0.126(5) 0.079(5) 0.098(4) 0.004(4) 0.043(4) -0.013(4)
C12' 0.095(3) 0.075(5) 0.087(4) 0.009(3) 0.038(3) -0.003(3)
C13' 0.076(3) 0.069(4) 0.074(3) 0.009(3) 0.027(3) -0.002(3)

loop_
_atom_type_symbol
_atom_type_description
_atom_type_scat_dispersion_real
_atom_type_scat_dispersion_imag
_atom_type_scat_source
C C 0.0033 0.0016 'International Tables Vol C Tables 4.2.6.8 and 6.1.1.4'
H H 0.0000 0.0000 'International Tables Vol C Tables 4.2.6.8 and 6.1.1.4'
N N 0.0061 0.0033 'International Tables Vol C Tables 4.2.6.8 and 6.1.1.4'
O O 0.0106 0.0060 'International Tables Vol C Tables 4.2.6.8 and 6.1.1.4'

loop_
_geom_angle_atom_site_label_1
_geom_angle_atom_site_label_2
_geom_angle_atom_site_label_3
_geom_angle
_geom_angle_site_symmetry_1
_geom_angle_site_symmetry_3
_geom_angle_publ_flag
C6 O1 C8 117.1(3) . . ?
C7 O2 C13 116.6(3) . . ?
N1 C1 C2 179.6(6) . . ?
C7 C2 C3 122.1(4) . . ?
C7 C2 C1 118.5(4) . . ?
C3 C2 C1 119.3(5) . . ?
C4 C3 C2 118.3(5) . . ?
C5 C4 C3 120.0(5) . . ?
C6 C5 C4 121.4(5) . . ?
C5 C6 O1 119.3(4) . . ?
C5 C6 C7 119.9(5) . . ?
O1 C6 C7 120.9(4) . . ?
O2 C7 C2 119.4(4) . . ?
O2 C7 C6 122.2(4) . . ?
C2 C7 C6 118.3(4) . . ?
C9 C8 O1 117.6(4) . . ?
C9 C8 C13 120.5(5) . . ?
O1 C8 C13 121.9(5) . . ?
C8 C9 C10 120.0(5) . . ?
C9 C10 C11 119.7(5) . . ?
C12 C11 C10 119.7(5) . . ?
C13 C12 C11 119.8(4) . . ?
C12 C13 C8 120.3(5) . . ?
C12 C13 O2 118.4(4) . . ?
C8 C13 O2 121.2(4) . . ?
C6' O1' C8' 117.4(4) . . ?
C7' O2' C13' 116.5(4) . . ?
N1' C1' C2' 178.5(6) . . ?
C7' C2' C3' 122.9(5) . . ?
C7' C2' C1' 119.0(5) . . ?
C3' C2' C1' 118.0(5) . . ?
C4' C3' C2' 118.6(5) . . ?
C3' C4' C5' 119.4(5) . . ?
C6' C5' C4' 121.5(5) . . ?
C5' C6' O1' 120.1(5) . . ?
C5' C6' C7' 119.4(6) . . ?
O1' C6' C7' 120.5(5) . . ?
C2' C7' O2' 119.7(4) . . ?
C2' C7' C6' 118.2(5) . . ?
O2' C7' C6' 122.1(5) . . ?
C9' C8' O1' 118.6(5) . . ?
C9' C8' C13' 120.3(5) . . ?
O1' C8' C13' 121.1(5) . . ?
C8' C9' C10' 119.8(6) . . ?
C9' C10' C11' 120.6(6) . . ?
C12' C11' C10' 118.6(6) . . ?
C13' C12' C11' 120.6(5) . . ?
C12' C13' O2' 117.7(5) . . ?
C12' C13' C8' 120.1(5) . . ?
O2' C13' C8' 122.2(5) . . ?

loop_
_geom_bond_atom_site_label_1
_geom_bond_atom_site_label_2
_geom_bond_distance
_geom_bond_site_symmetry_2
_geom_bond_publ_flag
O1 C6 1.371(5) . ?
O1 C8 1.380(5) . ?
O2 C7 1.362(4) . ?
O2 C13 1.392(5) . ?
N1 C1 1.128(5) . ?
C1 C2 1.464(6) . ?
C2 C7 1.370(6) . ?
C2 C3 1.391(6) . ?
C3 C4 1.385(5) . ?
C4 C5 1.375(6) . ?
C5 C6 1.361(6) . ?
C6 C7 1.404(5) . ?
C8 C9 1.346(6) . ?
C8 C13 1.383(5) . ?
C9 C10 1.376(6) . ?
C10 C11 1.393(5) . ?
C11 C12 1.372(6) . ?
C12 C13 1.360(5) . ?
O1' C6' 1.374(6) . ?
O1' C8' 1.378(5) . ?
O2' C7' 1.362(5) . ?
O2' C13' 1.379(5) . ?
N1' C1' 1.122(5) . ?
C1' C2' 1.476(7) . ?
C2' C7' 1.358(6) . ?
C2' C3' 1.389(6) . ?
C3' C4' 1.374(6) . ?
C4' C5' 1.385(7) . ?
C5' C6' 1.372(7) . ?
C6' C7' 1.406(6) . ?
C8' C9' 1.361(6) . ?
C8' C13' 1.382(6) . ?
C9' C10' 1.373(7) . ?
C10' C11' 1.390(6) . ?
C11' C12' 1.381(7) . ?
C12' C13' 1.359(6) . ?
